data_4324851
loop_
_publ_author_name
'Yi Sun'
'Zachary M. Hudson'
'Yingli Rao'
'Suning Wang'

_publ_section_title
;
 Tuning and Switching MLCT Phosphorescence of [Ru(bpy)3]2+ Complexes with
 Triarylboranes and Anions
;
_journal_name_full 'Inorganic Chemistry'
_journal_page_first 3373
_journal_page_last 3378
_journal_paper_doi 10.1021/ic1021966
_journal_volume 50
_journal_year 2011
_chemical_formula_sum 'C82 H82 B2 F12 N6 O2 P2 Ru'
_chemical_formula_weight 1596.17
_chemical_name_systematic
;
 ?
;
_space_group_IT_number 14
_symmetry_cell_setting monoclinic
_symmetry_space_group_name_Hall '-P 2yn'
_symmetry_space_group_name_H-M 'P 1 21/n 1'
_atom_sites_solution_hydrogens geom
_atom_sites_solution_primary direct
_atom_sites_solution_secondary difmap
_audit_creation_method SHELXL-97
_cell_angle_alpha 90.00
_cell_angle_beta 96.2030(10)
_cell_angle_gamma 90.00
_cell_formula_units_Z 4
_cell_length_a 12.2838(10)
_cell_length_b 15.6816(12)
_cell_length_c 42.327(3)
_cell_measurement_reflns_used 5403
_cell_measurement_temperature 180(2)
_cell_measurement_theta_max 19.38
_cell_measurement_theta_min 2.21
_cell_volume 8105.7(11)
_computing_cell_refinement 'Bruker SMART'
_computing_data_collection 'Bruker SMART'
_computing_data_reduction 'Bruker SAINT'
_computing_molecular_graphics 'Bruker SHELXTL'
_computing_publication_material 'Bruker SHELXTL'
_computing_structure_refinement 'SHELXL-97 (Sheldrick, 1997)'
_computing_structure_solution 'SHELXS-97 (Sheldrick, 1990)'
_diffrn_ambient_temperature 180(2)
_diffrn_measured_fraction_theta_full 0.999
_diffrn_measured_fraction_theta_max 0.999
_diffrn_measurement_device_type 'CCD area detector'
_diffrn_measurement_method 'phi and omega scans'
_diffrn_radiation_monochromator graphite
_diffrn_radiation_source 'fine-focus sealed tube'
_diffrn_radiation_type MoK\a
_diffrn_radiation_wavelength 0.71073
_diffrn_reflns_av_R_equivalents 0.1186
_diffrn_reflns_av_sigmaI/netI 0.1036
_diffrn_reflns_limit_h_max 15
_diffrn_reflns_limit_h_min -15
_diffrn_reflns_limit_k_max 19
_diffrn_reflns_limit_k_min -19
_diffrn_reflns_limit_l_max 52
_diffrn_reflns_limit_l_min -52
_diffrn_reflns_number 81136
_diffrn_reflns_theta_full 26.00
_diffrn_reflns_theta_max 26.00
_diffrn_reflns_theta_min 1.62
_exptl_absorpt_coefficient_mu 0.309
_exptl_absorpt_correction_T_max 0.9847
_exptl_absorpt_correction_T_min 0.9407
_exptl_absorpt_correction_type multi-scan
_exptl_crystal_colour translucent
_exptl_crystal_density_diffrn 1.308
_exptl_crystal_description block
_exptl_crystal_F_000 3296
_exptl_crystal_size_max 0.20
_exptl_crystal_size_mid 0.05
_exptl_crystal_size_min 0.05
_refine_diff_density_max 0.631
_refine_diff_density_min -0.497
_refine_diff_density_rms 0.077
_refine_ls_extinction_method none
_refine_ls_goodness_of_fit_ref 1.016
_refine_ls_hydrogen_treatment constr
_refine_ls_matrix_type full
_refine_ls_number_parameters 1015
_refine_ls_number_reflns 15924
_refine_ls_number_restraints 0
_refine_ls_restrained_S_all 1.016
_refine_ls_R_factor_all 0.1274
_refine_ls_R_factor_gt 0.0719
_refine_ls_shift/su_max 0.005
_refine_ls_shift/su_mean 0.000
_refine_ls_structure_factor_coef Fsqd
_refine_ls_weighting_details 'calc w=1/[\s^2^(Fo^2^)+(0.0850P)^2^+0.0000P] where P=(Fo^2^+2Fc^2^)/3'
_refine_ls_weighting_scheme calc
_refine_ls_wR_factor_gt 0.1602
_refine_ls_wR_factor_ref 0.1827
_reflns_number_gt 9398
_reflns_number_total 15924
_reflns_threshold_expression >2sigma(I)
_cod_data_source_file ic1021966_si_001.cif
_cod_data_source_block sun12
_cod_original_cell_volume 8105.8(11)
_cod_database_code 4324851

loop_
_symmetry_equiv_pos_as_xyz
'x, y, z'
'-x+1/2, y+1/2, -z+1/2'
'-x, -y, -z'
'x-1/2, -y-1/2, z-1/2'

loop_
_atom_site_label
_atom_site_type_symbol
_atom_site_fract_x
_atom_site_fract_y
_atom_site_fract_z
_atom_site_U_iso_or_equiv
_atom_site_adp_type
_atom_site_occupancy
_atom_site_symmetry_multiplicity
_atom_site_calc_flag
_atom_site_refinement_flags
_atom_site_disorder_assembly
_atom_site_disorder_group
Ru1 Ru 0.20069(3) 0.60360(2) 0.102076(9) 0.03153(12) Uani 1 1 d . . .
P1 P -0.29615(13) 0.60777(12) 0.08801(4) 0.0619(4) Uani 1 1 d . . .
P2 P 0.25618(13) 0.10583(10) 0.16527(4) 0.0549(4) Uani 1 1 d . . .
O1 O -0.0154(4) 0.8514(4) 0.08017(13) 0.0984(16) Uani 1 1 d . . .
O2 O -0.1229(5) 0.9633(4) 0.07493(14) 0.1149(19) Uani 1 1 d . . .
N1 N 0.1486(3) 0.4853(2) 0.11453(9) 0.0328(9) Uani 1 1 d . . .
N2 N 0.3109(3) 0.5773(2) 0.14094(9) 0.0326(9) Uani 1 1 d . . .
N3 N 0.0951(3) 0.6167(2) 0.06084(9) 0.0350(9) Uani 1 1 d . . .
N4 N 0.2893(3) 0.5463(2) 0.06911(9) 0.0345(9) Uani 1 1 d . . .
N5 N 0.2627(3) 0.7246(2) 0.09875(9) 0.0340(9) Uani 1 1 d . . .
N6 N 0.1042(3) 0.6702(2) 0.13001(9) 0.0359(9) Uani 1 1 d . . .
F1 F -0.3452(3) 0.5173(3) 0.09420(13) 0.1232(18) Uani 1 1 d . . .
F2 F -0.3201(4) 0.5950(4) 0.05264(10) 0.1318(19) Uani 1 1 d . . .
F3 F -0.2702(4) 0.6163(4) 0.12526(12) 0.156(2) Uani 1 1 d . . .
F4 F -0.1787(3) 0.5665(2) 0.08782(12) 0.1010(14) Uani 1 1 d . . .
F5 F -0.2449(4) 0.6956(2) 0.08344(15) 0.135(2) Uani 1 1 d . . .
F6 F -0.4107(3) 0.6490(3) 0.08938(12) 0.1088(15) Uani 1 1 d . . .
F7 F 0.1729(3) 0.1591(2) 0.18370(9) 0.0784(11) Uani 1 1 d . A .
F8 F 0.3401(3) 0.0535(2) 0.14649(9) 0.0804(11) Uani 1 1 d . A .
F9 F 0.3137(13) 0.1906(6) 0.1570(4) 0.080(5) Uani 0.59(3) 1 d P A 1
F10 F 0.2023(15) 0.0233(9) 0.1735(5) 0.102(6) Uani 0.59(3) 1 d P A 1
F11 F 0.3402(11) 0.0948(11) 0.1966(4) 0.088(4) Uani 0.59(3) 1 d P A 1
F12 F 0.1738(13) 0.1157(13) 0.1357(4) 0.104(6) Uani 0.59(3) 1 d P A 1
F9A F 0.334(2) 0.181(2) 0.1718(13) 0.188(16) Uani 0.41(3) 1 d P A 2
F10A F 0.171(2) 0.0266(18) 0.1588(11) 0.151(14) Uani 0.41(3) 1 d P A 2
F11A F 0.294(4) 0.065(3) 0.1961(6) 0.209(19) Uani 0.41(3) 1 d P A 2
F12A F 0.212(3) 0.145(2) 0.1325(5) 0.129(12) Uani 0.41(3) 1 d P A 2
B1 B -0.3224(5) 0.1688(4) 0.03804(14) 0.0409(14) Uani 1 1 d . . .
B2 B 0.7666(5) 0.8746(4) 0.23433(15) 0.0435(15) Uani 1 1 d . . .
C1 C 0.0625(4) 0.4408(3) 0.10050(11) 0.0335(11) Uani 1 1 d . . .
H1A H 0.0181 0.4667 0.0834 0.040 Uiso 1 1 calc R . .
C2 C 0.0353(4) 0.3591(3) 0.10965(12) 0.0345(11) Uani 1 1 d . . .
C3 C 0.0992(4) 0.3221(3) 0.13516(12) 0.0430(13) Uani 1 1 d . . .
H3A H 0.0832 0.2663 0.1420 0.052 Uiso 1 1 calc R . .
C4 C 0.1854(4) 0.3668(3) 0.15023(12) 0.0441(13) Uani 1 1 d . . .
H4A H 0.2289 0.3422 0.1678 0.053 Uiso 1 1 calc R . .
C5 C 0.2093(4) 0.4479(3) 0.13984(11) 0.0350(11) Uani 1 1 d . . .
C6 C 0.2999(4) 0.5005(3) 0.15517(11) 0.0361(11) Uani 1 1 d . . .
C7 C 0.3695(4) 0.4755(3) 0.18120(13) 0.0490(14) Uani 1 1 d . . .
H7A H 0.3609 0.4210 0.1904 0.059 Uiso 1 1 calc R . .
C8 C 0.4515(4) 0.5293(3) 0.19409(12) 0.0474(14) Uani 1 1 d . . .
H8A H 0.4999 0.5118 0.2120 0.057 Uiso 1 1 calc R . .
C9 C 0.4625(4) 0.6090(3) 0.18065(11) 0.0388(11) Uani 1 1 d . . .
C10 C 0.3908(4) 0.6303(3) 0.15396(11) 0.0366(12) Uani 1 1 d . . .
H10A H 0.3983 0.6845 0.1444 0.044 Uiso 1 1 calc R . .
C11 C -0.0584(4) 0.3116(3) 0.09206(11) 0.0359(11) Uani 1 1 d . . .
C12 C -0.0432(4) 0.2256(3) 0.08448(12) 0.0390(12) Uani 1 1 d . . .
H12A H 0.0241 0.1978 0.0912 0.047 Uiso 1 1 calc R . .
C13 C -0.1276(4) 0.1816(3) 0.06708(12) 0.0404(12) Uani 1 1 d . . .
H13A H -0.1153 0.1246 0.0608 0.049 Uiso 1 1 calc R . .
C14 C -0.2287(4) 0.2181(3) 0.05867(12) 0.0364(11) Uani 1 1 d . . .
C15 C -0.2422(4) 0.3025(3) 0.06805(12) 0.0405(12) Uani 1 1 d . . .
H15A H -0.3119 0.3286 0.0634 0.049 Uiso 1 1 calc R . .
C16 C -0.1580(4) 0.3493(3) 0.08374(12) 0.0400(12) Uani 1 1 d . . .
H16A H -0.1691 0.4075 0.0888 0.048 Uiso 1 1 calc R . .
C17 C 0.5464(4) 0.6727(3) 0.19365(12) 0.0413(12) Uani 1 1 d . . .
C18 C 0.5691(4) 0.6827(3) 0.22620(12) 0.0475(14) Uani 1 1 d . . .
H18A H 0.5338 0.6470 0.2401 0.057 Uiso 1 1 calc R . .
C19 C 0.6416(4) 0.7434(3) 0.23871(12) 0.0500(14) Uani 1 1 d . . .
H19A H 0.6580 0.7471 0.2611 0.060 Uiso 1 1 calc R . .
C20 C 0.6918(4) 0.7996(3) 0.21955(12) 0.0441(13) Uani 1 1 d . . .
C21 C 0.6692(4) 0.7877(3) 0.18654(12) 0.0448(13) Uani 1 1 d . . .
H21A H 0.7035 0.8235 0.1725 0.054 Uiso 1 1 calc R . .
C22 C 0.5984(4) 0.7254(3) 0.17434(12) 0.0453(13) Uani 1 1 d . . .
H22A H 0.5852 0.7186 0.1520 0.054 Uiso 1 1 calc R . .
C23 C -0.0029(4) 0.6543(3) 0.05796(13) 0.0445(13) Uani 1 1 d . . .
H23A H -0.0288 0.6777 0.0765 0.053 Uiso 1 1 calc R . .
C24 C -0.0679(5) 0.6610(4) 0.02975(14) 0.0579(16) Uani 1 1 d . . .
H24A H -0.1369 0.6888 0.0288 0.069 Uiso 1 1 calc R . .
C25 C -0.0328(5) 0.6276(4) 0.00332(15) 0.0638(18) Uani 1 1 d . . .
H25A H -0.0774 0.6310 -0.0164 0.077 Uiso 1 1 calc R . .
C26 C 0.0683(5) 0.5884(4) 0.00509(13) 0.0555(15) Uani 1 1 d . . .
H26A H 0.0946 0.5657 -0.0135 0.067 Uiso 1 1 calc R . .
C27 C 0.1310(4) 0.5824(3) 0.03423(12) 0.0420(13) Uani 1 1 d . . .
C28 C 0.2395(4) 0.5431(3) 0.03886(12) 0.0392(12) Uani 1 1 d . . .
C29 C 0.2888(5) 0.5048(3) 0.01457(13) 0.0485(14) Uani 1 1 d . . .
H29A H 0.2525 0.5038 -0.0064 0.058 Uiso 1 1 calc R . .
C30 C 0.3906(5) 0.4683(3) 0.02105(14) 0.0542(15) Uani 1 1 d . . .
H30A H 0.4253 0.4415 0.0047 0.065 Uiso 1 1 calc R . .
C31 C 0.4413(5) 0.4713(4) 0.05180(14) 0.0555(15) Uani 1 1 d . . .
H31A H 0.5114 0.4464 0.0569 0.067 Uiso 1 1 calc R . .
C32 C 0.3887(4) 0.5110(3) 0.07494(13) 0.0446(13) Uani 1 1 d . . .
H32A H 0.4247 0.5135 0.0960 0.053 Uiso 1 1 calc R . .
C33 C 0.3519(4) 0.7455(3) 0.08424(12) 0.0410(12) Uani 1 1 d . . .
H33A H 0.3795 0.7053 0.0703 0.049 Uiso 1 1 calc R . .
C34 C 0.4038(5) 0.8224(4) 0.08884(14) 0.0573(16) Uani 1 1 d . . .
H34A H 0.4671 0.8347 0.0786 0.069 Uiso 1 1 calc R . .
C35 C 0.3639(6) 0.8812(4) 0.10831(16) 0.0716(19) Uani 1 1 d . . .
H35A H 0.3987 0.9350 0.1116 0.086 Uiso 1 1 calc R . .
C36 C 0.2733(5) 0.8620(4) 0.12308(14) 0.0587(16) Uani 1 1 d . . .
H36A H 0.2451 0.9024 0.1368 0.070 Uiso 1 1 calc R . .
C37 C 0.2228(4) 0.7835(3) 0.11797(12) 0.0394(12) Uani 1 1 d . . .
C38 C 0.1288(4) 0.7549(3) 0.13391(12) 0.0421(12) Uani 1 1 d . . .
C39 C 0.0667(5) 0.8069(4) 0.15139(14) 0.0564(15) Uani 1 1 d . . .
H39A H 0.0861 0.8652 0.1547 0.068 Uiso 1 1 calc R . .
C40 C -0.0225(5) 0.7744(4) 0.16396(14) 0.0602(17) Uani 1 1 d . . .
H40A H -0.0669 0.8102 0.1754 0.072 Uiso 1 1 calc R . .
C41 C -0.0472(5) 0.6903(4) 0.15993(13) 0.0573(16) Uani 1 1 d . . .
H41A H -0.1086 0.6666 0.1686 0.069 Uiso 1 1 calc R . .
C42 C 0.0177(4) 0.6400(4) 0.14318(12) 0.0438(13) Uani 1 1 d . . .
H42A H 0.0004 0.5812 0.1408 0.053 Uiso 1 1 calc R . .
C43 C -0.4444(4) 0.1910(3) 0.04379(12) 0.0375(12) Uani 1 1 d . . .
C44 C -0.4808(4) 0.1757(3) 0.07381(13) 0.0448(13) Uani 1 1 d . . .
C45 C -0.5850(4) 0.2051(3) 0.07950(14) 0.0499(14) Uani 1 1 d . . .
H45A H -0.6097 0.1950 0.0997 0.060 Uiso 1 1 calc R . .
C46 C -0.6530(4) 0.2486(3) 0.05641(15) 0.0498(14) Uani 1 1 d . . .
C47 C -0.6177(4) 0.2602(3) 0.02720(14) 0.0482(14) Uani 1 1 d . . .
H47A H -0.6646 0.2878 0.0110 0.058 Uiso 1 1 calc R . .
C48 C -0.5150(4) 0.2329(3) 0.02037(12) 0.0400(12) Uani 1 1 d . . .
C49 C -0.4138(5) 0.1302(4) 0.09986(13) 0.0618(17) Uani 1 1 d . . .
H49A H -0.3377 0.1269 0.0950 0.093 Uiso 1 1 calc R . .
H49B H -0.4427 0.0725 0.1019 0.093 Uiso 1 1 calc R . .
H49C H -0.4167 0.1612 0.1199 0.093 Uiso 1 1 calc R . .
C50 C -0.7611(5) 0.2838(4) 0.06451(16) 0.0698(19) Uani 1 1 d . . .
H50A H -0.8211 0.2580 0.0506 0.105 Uiso 1 1 calc R . .
H50B H -0.7622 0.3458 0.0615 0.105 Uiso 1 1 calc R . .
H50C H -0.7703 0.2705 0.0867 0.105 Uiso 1 1 calc R . .
C51 C -0.4823(5) 0.2522(4) -0.01182(13) 0.0572(16) Uani 1 1 d . . .
H51A H -0.5477 0.2654 -0.0264 0.086 Uiso 1 1 calc R . .
H51B H -0.4451 0.2026 -0.0198 0.086 Uiso 1 1 calc R . .
H51C H -0.4326 0.3013 -0.0105 0.086 Uiso 1 1 calc R . .
C52 C -0.2925(4) 0.1072(3) 0.01124(13) 0.0443(13) Uani 1 1 d . . .
C53 C -0.2245(4) 0.1368(4) -0.01168(14) 0.0519(14) Uani 1 1 d . . .
C54 C -0.2002(5) 0.0864(4) -0.03659(15) 0.0641(17) Uani 1 1 d . . .
H54A H -0.1567 0.1090 -0.0518 0.077 Uiso 1 1 calc R . .
C55 C -0.2371(5) 0.0050(4) -0.03977(15) 0.0648(17) Uani 1 1 d . . .
C56 C -0.3038(5) -0.0263(4) -0.01798(15) 0.0642(17) Uani 1 1 d . . .
H56A H -0.3305 -0.0831 -0.0202 0.077 Uiso 1 1 calc R . .
C57 C -0.3327(4) 0.0238(4) 0.00716(15) 0.0542(15) Uani 1 1 d . . .
C58 C -0.1807(5) 0.2256(4) -0.01128(15) 0.0660(17) Uani 1 1 d . . .
H58A H -0.1575 0.2392 -0.0321 0.099 Uiso 1 1 calc R . .
H58B H -0.1180 0.2303 0.0050 0.099 Uiso 1 1 calc R . .
H58C H -0.2380 0.2655 -0.0065 0.099 Uiso 1 1 calc R . .
C59 C -0.1998(6) -0.0500(5) -0.06656(18) 0.095(3) Uani 1 1 d . . .
H59A H -0.1485 -0.0175 -0.0781 0.142 Uiso 1 1 calc R . .
H59B H -0.2636 -0.0663 -0.0813 0.142 Uiso 1 1 calc R . .
H59C H -0.1635 -0.1015 -0.0575 0.142 Uiso 1 1 calc R . .
C60 C -0.3991(5) -0.0157(4) 0.03145(15) 0.0673(18) Uani 1 1 d . . .
H60A H -0.4527 0.0258 0.0375 0.101 Uiso 1 1 calc R . .
H60B H -0.3502 -0.0323 0.0503 0.101 Uiso 1 1 calc R . .
H60C H -0.4373 -0.0663 0.0223 0.101 Uiso 1 1 calc R . .
C61 C 0.8137(4) 0.8678(3) 0.27045(12) 0.0392(12) Uani 1 1 d . . .
C62 C 0.7868(4) 0.9290(4) 0.29254(13) 0.0491(14) Uani 1 1 d . . .
C63 C 0.8296(5) 0.9222(4) 0.32425(13) 0.0548(15) Uani 1 1 d . . .
H63A H 0.8091 0.9630 0.3391 0.066 Uiso 1 1 calc R . .
C64 C 0.9007(5) 0.8582(4) 0.33466(13) 0.0531(15) Uani 1 1 d . . .
C65 C 0.9281(4) 0.7978(4) 0.31301(13) 0.0498(14) Uani 1 1 d . . .
H65A H 0.9786 0.7539 0.3199 0.060 Uiso 1 1 calc R . .
C66 C 0.8834(4) 0.8000(3) 0.28144(13) 0.0455(13) Uani 1 1 d . . .
C67 C 0.9162(5) 0.7294(4) 0.25987(14) 0.0630(17) Uani 1 1 d . . .
H67A H 0.9872 0.7060 0.2685 0.095 Uiso 1 1 calc R . .
H67B H 0.9217 0.7525 0.2386 0.095 Uiso 1 1 calc R . .
H67C H 0.8608 0.6842 0.2586 0.095 Uiso 1 1 calc R . .
C68 C 0.9527(6) 0.8561(5) 0.36876(14) 0.082(2) Uani 1 1 d . . .
H68A H 0.9570 0.9142 0.3773 0.122 Uiso 1 1 calc R . .
H68B H 1.0265 0.8320 0.3695 0.122 Uiso 1 1 calc R . .
H68C H 0.9082 0.8208 0.3815 0.122 Uiso 1 1 calc R . .
C69 C 0.7907(4) 0.9555(3) 0.21428(12) 0.0450(13) Uani 1 1 d . . .
C70 C 0.7101(5) 1.0031(4) 0.28331(14) 0.0667(18) Uani 1 1 d . . .
H70A H 0.7378 1.0356 0.2661 0.100 Uiso 1 1 calc R . .
H70B H 0.7062 1.0403 0.3017 0.100 Uiso 1 1 calc R . .
H70C H 0.6369 0.9811 0.2761 0.100 Uiso 1 1 calc R . .
C71 C 0.8996(4) 0.9836(4) 0.21196(12) 0.0489(14) Uani 1 1 d . . .
C72 C 0.9174(5) 1.0596(4) 0.19543(14) 0.0583(16) Uani 1 1 d . . .
H72A H 0.9905 1.0765 0.1932 0.070 Uiso 1 1 calc R . .
C73 C 0.8331(6) 1.1096(4) 0.18252(14) 0.0627(17) Uani 1 1 d . . .
C74 C 0.7272(5) 1.0818(4) 0.18452(13) 0.0560(15) Uani 1 1 d . . .
H74A H 0.6679 1.1157 0.1753 0.067 Uiso 1 1 calc R . .
C75 C 0.7048(4) 1.0065(4) 0.19943(12) 0.0484(14) Uani 1 1 d . . .
C76 C 0.9982(4) 0.9347(4) 0.22592(14) 0.0581(16) Uani 1 1 d . . .
H76A H 1.0618 0.9727 0.2286 0.087 Uiso 1 1 calc R . .
H76B H 1.0125 0.8877 0.2117 0.087 Uiso 1 1 calc R . .
H76C H 0.9846 0.9116 0.2466 0.087 Uiso 1 1 calc R . .
C77 C 0.8550(6) 1.1932(4) 0.16595(16) 0.086(2) Uani 1 1 d . . .
H77A H 0.9342 1.2028 0.1671 0.129 Uiso 1 1 calc R . .
H77B H 0.8209 1.2403 0.1765 0.129 Uiso 1 1 calc R . .
H77C H 0.8241 1.1903 0.1436 0.129 Uiso 1 1 calc R . .
C78 C 0.5844(4) 0.9854(4) 0.20048(14) 0.0623(16) Uani 1 1 d . . .
H78A H 0.5439 1.0377 0.2041 0.093 Uiso 1 1 calc R . .
H78B H 0.5769 0.9450 0.2178 0.093 Uiso 1 1 calc R . .
H78C H 0.5548 0.9599 0.1802 0.093 Uiso 1 1 calc R . .
C79 C -0.1199(9) 0.9741(6) 0.1100(2) 0.119(3) Uani 1 1 d . . .
H79A H -0.0480 0.9557 0.1206 0.143 Uiso 1 1 calc R . .
H79B H -0.1311 1.0347 0.1153 0.143 Uiso 1 1 calc R . .
C80 C -0.2052(8) 0.9231(6) 0.1205(2) 0.119(3) Uani 1 1 d . . .
H80A H -0.1930 0.9165 0.1436 0.179 Uiso 1 1 calc R . .
H80B H -0.2051 0.8669 0.1104 0.179 Uiso 1 1 calc R . .
H80C H -0.2759 0.9509 0.1147 0.179 Uiso 1 1 calc R . .
C81 C -0.0715(6) 0.8998(5) 0.06403(18) 0.077(2) Uani 1 1 d . . .
C82 C -0.0868(7) 0.8962(6) 0.02823(18) 0.108(3) Uani 1 1 d . . .
H82A H -0.0383 0.8527 0.0208 0.162 Uiso 1 1 calc R . .
H82B H -0.0691 0.9519 0.0196 0.162 Uiso 1 1 calc R . .
H82C H -0.1631 0.8817 0.0210 0.162 Uiso 1 1 calc R . .

loop_
_atom_site_aniso_label
_atom_site_aniso_U_11
_atom_site_aniso_U_22
_atom_site_aniso_U_33
_atom_site_aniso_U_23
_atom_site_aniso_U_13
_atom_site_aniso_U_12
Ru1 0.0276(2) 0.0310(2) 0.0345(2) -0.00295(19) -0.00312(15) -0.00449(18)
P1 0.0486(9) 0.0677(11) 0.0697(11) -0.0102(9) 0.0076(8) -0.0050(9)
P2 0.0548(9) 0.0479(9) 0.0620(10) -0.0032(8) 0.0062(8) 0.0054(8)
O1 0.090(4) 0.098(4) 0.106(4) 0.015(3) 0.006(3) 0.026(3)
O2 0.159(6) 0.093(4) 0.097(4) 0.006(3) 0.030(4) 0.032(4)
N1 0.028(2) 0.030(2) 0.039(2) -0.0041(18) -0.0005(18) -0.0045(17)
N2 0.030(2) 0.031(2) 0.035(2) -0.0004(17) -0.0035(17) -0.0001(17)
N3 0.029(2) 0.034(2) 0.041(2) 0.0001(18) -0.0052(18) -0.0065(18)
N4 0.035(2) 0.030(2) 0.038(2) -0.0033(18) 0.0008(18) -0.0072(18)
N5 0.029(2) 0.034(2) 0.038(2) -0.0047(18) -0.0048(18) -0.0042(17)
N6 0.035(2) 0.036(2) 0.036(2) -0.0049(18) -0.0002(19) -0.0026(18)
F1 0.060(3) 0.112(4) 0.193(5) 0.057(3) -0.009(3) -0.022(3)
F2 0.140(4) 0.196(5) 0.059(3) -0.033(3) 0.005(3) 0.016(4)
F3 0.107(4) 0.261(7) 0.098(4) -0.026(4) -0.005(3) -0.008(4)
F4 0.048(2) 0.073(3) 0.182(5) 0.014(3) 0.012(3) 0.0041(19)
F5 0.098(3) 0.050(2) 0.262(7) -0.006(3) 0.048(4) -0.007(2)
F6 0.059(3) 0.124(4) 0.144(4) -0.013(3) 0.017(3) 0.013(2)
F7 0.074(2) 0.079(3) 0.086(3) -0.005(2) 0.025(2) 0.016(2)
F8 0.080(3) 0.072(2) 0.092(3) -0.014(2) 0.019(2) 0.012(2)
F9 0.101(10) 0.033(5) 0.113(9) 0.006(6) 0.045(7) -0.003(5)
F10 0.098(11) 0.059(7) 0.156(13) 0.011(8) 0.044(9) -0.027(6)
F11 0.069(6) 0.113(8) 0.079(7) -0.034(7) -0.015(4) 0.039(6)
F12 0.096(8) 0.118(13) 0.086(9) -0.006(7) -0.041(7) 0.018(7)
F9A 0.066(11) 0.21(3) 0.29(4) -0.17(3) 0.031(19) -0.061(15)
F10A 0.076(13) 0.092(16) 0.29(4) -0.13(2) 0.051(18) -0.029(10)
F11A 0.24(4) 0.29(4) 0.084(14) 0.070(19) -0.022(18) 0.13(3)
F12A 0.24(3) 0.091(15) 0.065(10) 0.007(10) 0.063(16) 0.088(18)
B1 0.039(3) 0.037(3) 0.046(4) 0.003(3) 0.005(3) -0.006(3)
B2 0.026(3) 0.055(4) 0.048(4) -0.004(3) -0.003(3) 0.005(3)
C1 0.032(3) 0.030(3) 0.037(3) -0.006(2) -0.002(2) 0.001(2)
C2 0.027(3) 0.031(3) 0.046(3) -0.008(2) 0.008(2) -0.004(2)
C3 0.041(3) 0.032(3) 0.053(3) 0.006(2) -0.003(3) -0.005(2)
C4 0.049(3) 0.035(3) 0.046(3) 0.005(2) -0.007(3) -0.003(2)
C5 0.028(3) 0.031(3) 0.045(3) 0.002(2) 0.001(2) -0.003(2)
C6 0.029(3) 0.037(3) 0.041(3) -0.005(2) -0.002(2) 0.000(2)
C7 0.045(3) 0.044(3) 0.054(3) 0.004(3) -0.015(3) -0.007(3)
C8 0.040(3) 0.058(4) 0.040(3) 0.006(3) -0.013(2) -0.005(3)
C9 0.033(3) 0.046(3) 0.036(3) -0.005(2) -0.002(2) -0.006(2)
C10 0.035(3) 0.040(3) 0.034(3) -0.005(2) -0.002(2) -0.006(2)
C11 0.031(3) 0.031(3) 0.044(3) -0.002(2) 0.001(2) -0.013(2)
C12 0.030(3) 0.032(3) 0.054(3) -0.001(2) 0.000(2) -0.001(2)
C13 0.032(3) 0.032(3) 0.058(3) 0.000(2) 0.007(2) -0.002(2)
C14 0.027(3) 0.034(3) 0.047(3) -0.001(2) 0.002(2) -0.006(2)
C15 0.029(3) 0.040(3) 0.052(3) -0.011(2) -0.001(2) -0.002(2)
C16 0.034(3) 0.032(3) 0.054(3) -0.008(2) 0.002(2) 0.002(2)
C17 0.036(3) 0.046(3) 0.039(3) 0.001(2) -0.014(2) -0.002(2)
C18 0.045(3) 0.056(3) 0.040(3) 0.006(3) -0.007(2) -0.011(3)
C19 0.056(4) 0.061(4) 0.031(3) 0.001(3) -0.009(3) -0.014(3)
C20 0.035(3) 0.055(3) 0.040(3) 0.000(3) -0.007(2) -0.005(2)
C21 0.035(3) 0.058(4) 0.039(3) -0.003(3) -0.005(2) -0.007(3)
C22 0.037(3) 0.063(4) 0.035(3) -0.005(3) -0.004(2) -0.008(3)
C23 0.036(3) 0.045(3) 0.051(3) 0.002(3) 0.002(3) -0.008(2)
C24 0.046(4) 0.068(4) 0.054(4) 0.004(3) -0.019(3) -0.001(3)
C25 0.057(4) 0.075(5) 0.053(4) 0.007(3) -0.027(3) -0.017(3)
C26 0.065(4) 0.057(4) 0.041(3) -0.005(3) -0.009(3) -0.007(3)
C27 0.042(3) 0.044(3) 0.038(3) -0.003(2) -0.005(2) -0.009(2)
C28 0.041(3) 0.036(3) 0.041(3) -0.002(2) 0.005(2) -0.011(2)
C29 0.056(4) 0.051(3) 0.040(3) -0.005(3) 0.009(3) -0.011(3)
C30 0.063(4) 0.051(4) 0.053(4) -0.019(3) 0.024(3) -0.013(3)
C31 0.048(4) 0.057(4) 0.062(4) -0.008(3) 0.011(3) 0.001(3)
C32 0.035(3) 0.046(3) 0.052(3) -0.005(3) 0.004(2) -0.003(2)
C33 0.038(3) 0.040(3) 0.044(3) -0.006(2) 0.003(2) -0.006(2)
C34 0.056(4) 0.049(4) 0.068(4) -0.009(3) 0.012(3) -0.020(3)
C35 0.082(5) 0.051(4) 0.085(5) -0.019(3) 0.024(4) -0.024(3)
C36 0.068(4) 0.039(3) 0.071(4) -0.016(3) 0.016(3) -0.013(3)
C37 0.039(3) 0.039(3) 0.039(3) -0.007(2) -0.001(2) -0.005(2)
C38 0.046(3) 0.040(3) 0.039(3) -0.007(2) -0.002(2) 0.000(2)
C39 0.060(4) 0.050(4) 0.061(4) -0.019(3) 0.013(3) -0.001(3)
C40 0.052(4) 0.065(4) 0.065(4) -0.027(3) 0.017(3) -0.001(3)
C41 0.046(3) 0.070(4) 0.057(4) -0.014(3) 0.011(3) -0.007(3)
C42 0.038(3) 0.052(3) 0.040(3) -0.008(3) 0.002(2) -0.011(3)
C43 0.031(3) 0.034(3) 0.048(3) -0.012(2) 0.002(2) -0.006(2)
C44 0.034(3) 0.052(3) 0.048(3) -0.006(3) 0.002(2) -0.006(2)
C45 0.040(3) 0.057(4) 0.053(4) -0.012(3) 0.011(3) -0.006(3)
C46 0.032(3) 0.045(3) 0.073(4) -0.006(3) 0.009(3) -0.004(2)
C47 0.040(3) 0.041(3) 0.061(4) 0.002(3) -0.004(3) 0.002(2)
C48 0.041(3) 0.032(3) 0.046(3) -0.007(2) 0.003(2) -0.005(2)
C49 0.058(4) 0.078(4) 0.048(4) 0.015(3) 0.000(3) -0.003(3)
C50 0.045(4) 0.070(4) 0.098(5) 0.007(4) 0.021(3) 0.014(3)
C51 0.059(4) 0.055(4) 0.057(4) 0.008(3) 0.007(3) -0.004(3)
C52 0.029(3) 0.040(3) 0.063(4) -0.010(3) 0.002(2) -0.005(2)
C53 0.044(3) 0.054(3) 0.059(4) -0.016(3) 0.010(3) -0.009(3)
C54 0.063(4) 0.061(4) 0.070(4) -0.012(3) 0.013(3) -0.016(3)
C55 0.061(4) 0.063(4) 0.072(4) -0.019(3) 0.016(3) -0.008(3)
C56 0.071(4) 0.052(4) 0.070(4) -0.016(3) 0.009(3) -0.017(3)
C57 0.042(3) 0.046(3) 0.075(4) -0.014(3) 0.009(3) -0.010(3)
C58 0.066(4) 0.070(4) 0.064(4) -0.006(3) 0.016(3) -0.022(3)
C59 0.092(6) 0.092(6) 0.104(6) -0.044(5) 0.026(5) -0.006(5)
C60 0.068(4) 0.047(4) 0.086(5) -0.010(3) 0.001(4) -0.007(3)
C61 0.032(3) 0.045(3) 0.039(3) -0.001(2) -0.003(2) -0.009(2)
C62 0.043(3) 0.056(3) 0.048(3) -0.007(3) 0.002(3) -0.008(3)
C63 0.063(4) 0.059(4) 0.040(3) -0.011(3) -0.002(3) -0.011(3)
C64 0.059(4) 0.051(3) 0.046(3) 0.001(3) -0.011(3) -0.016(3)
C65 0.045(3) 0.051(3) 0.049(3) 0.005(3) -0.015(3) -0.010(3)
C66 0.041(3) 0.048(3) 0.046(3) -0.002(3) -0.006(3) -0.013(3)
C67 0.061(4) 0.061(4) 0.064(4) -0.012(3) -0.007(3) 0.007(3)
C68 0.112(6) 0.085(5) 0.042(4) 0.007(3) -0.018(4) -0.022(4)
C69 0.037(3) 0.055(3) 0.042(3) -0.003(3) 0.000(2) -0.009(3)
C70 0.075(4) 0.064(4) 0.059(4) -0.008(3) -0.002(3) 0.015(3)
C71 0.039(3) 0.064(4) 0.044(3) -0.016(3) 0.002(2) -0.009(3)
C72 0.050(4) 0.070(4) 0.057(4) -0.008(3) 0.017(3) -0.023(3)
C73 0.073(5) 0.065(4) 0.052(4) -0.006(3) 0.015(3) -0.021(4)
C74 0.060(4) 0.064(4) 0.043(3) 0.004(3) -0.002(3) 0.005(3)
C75 0.046(3) 0.057(4) 0.040(3) 0.005(3) 0.000(3) -0.007(3)
C76 0.041(3) 0.071(4) 0.062(4) -0.017(3) 0.005(3) -0.006(3)
C77 0.113(6) 0.072(5) 0.077(5) 0.012(4) 0.031(4) -0.022(4)
C78 0.048(4) 0.071(4) 0.065(4) 0.008(3) -0.005(3) -0.005(3)
C79 0.187(11) 0.096(7) 0.075(6) 0.010(5) 0.019(6) 0.015(7)
C80 0.131(8) 0.127(8) 0.106(7) 0.035(6) 0.042(6) 0.034(6)
C81 0.085(5) 0.069(5) 0.077(5) 0.009(4) 0.012(4) 0.026(4)
C82 0.093(6) 0.143(8) 0.085(6) 0.007(5) -0.001(5) 0.024(6)

loop_
_atom_type_symbol
_atom_type_description
_atom_type_scat_dispersion_real
_atom_type_scat_dispersion_imag
_atom_type_scat_source
C C 0.0033 0.0016 'International Tables Vol C Tables 4.2.6.8 and 6.1.1.4'
H H 0.0000 0.0000 'International Tables Vol C Tables 4.2.6.8 and 6.1.1.4'
N N 0.0061 0.0033 'International Tables Vol C Tables 4.2.6.8 and 6.1.1.4'
B B 0.0013 0.0007 'International Tables Vol C Tables 4.2.6.8 and 6.1.1.4'
F F 0.0171 0.0103 'International Tables Vol C Tables 4.2.6.8 and 6.1.1.4'
P P 0.1023 0.0942 'International Tables Vol C Tables 4.2.6.8 and 6.1.1.4'
O O 0.0106 0.0060 'International Tables Vol C Tables 4.2.6.8 and 6.1.1.4'
Ru Ru -1.2594 0.8363 'International Tables Vol C Tables 4.2.6.8 and 6.1.1.4'

loop_
_geom_angle_atom_site_label_1
_geom_angle_atom_site_label_2
_geom_angle_atom_site_label_3
_geom_angle
N6 Ru1 N1 95.58(15)
N6 Ru1 N5 79.07(15)
N1 Ru1 N5 168.96(15)
N6 Ru1 N2 90.72(15)
N1 Ru1 N2 78.99(15)
N5 Ru1 N2 91.34(15)
N6 Ru1 N4 172.55(15)
N1 Ru1 N4 88.95(14)
N5 Ru1 N4 97.43(15)
N2 Ru1 N4 95.95(15)
N6 Ru1 N3 95.01(15)
N1 Ru1 N3 97.01(14)
N5 Ru1 N3 93.10(14)
N2 Ru1 N3 173.33(15)
N4 Ru1 N3 78.54(16)
F2 P1 F5 91.9(3)
F2 P1 F6 90.7(3)
F5 P1 F6 91.0(3)
F2 P1 F1 90.5(3)
F5 P1 F1 177.3(3)
F6 P1 F1 90.3(3)
F2 P1 F3 177.2(4)
F5 P1 F3 90.5(3)
F6 P1 F3 90.8(3)
F1 P1 F3 87.1(3)
F2 P1 F4 91.2(3)
F5 P1 F4 88.8(2)
F6 P1 F4 178.1(3)
F1 P1 F4 89.9(2)
F3 P1 F4 87.3(3)
F11A P2 F10 62(2)
F11A P2 F9A 92.1(18)
F10 P2 F9A 154(2)
F11A P2 F12 152(2)
F10 P2 F12 90.5(8)
F9A P2 F12 115(2)
F11A P2 F12A 178(2)
F10 P2 F12A 115.3(14)
F9A P2 F12A 90.4(17)
F12 P2 F12A 25.7(14)
F11A P2 F9 117(2)
F10 P2 F9 179.1(9)
F9A P2 F9 25(2)
F12 P2 F9 90.3(8)
F12A P2 F9 65.4(14)
F11A P2 F7 87.3(11)
F10 P2 F7 90.9(7)
F9A P2 F7 86.1(10)
F12 P2 F7 86.8(6)
F12A P2 F7 92.9(8)
F9 P2 F7 89.6(5)
F11A P2 F8 93.3(11)
F10 P2 F8 89.9(7)
F9A P2 F8 93.4(10)
F12 P2 F8 92.9(6)
F12A P2 F8 86.6(8)
F9 P2 F8 89.6(5)
F7 P2 F8 179.2(2)
F11A P2 F11 27(3)
F10 P2 F11 88.6(10)
F9A P2 F11 66(2)
F12 P2 F11 178.8(9)
F12A P2 F11 155.4(16)
F9 P2 F11 90.6(8)
F7 P2 F11 92.4(4)
F8 P2 F11 87.9(4)
F11A P2 F10A 87.6(19)
F10 P2 F10A 25.3(16)
F9A P2 F10A 178.7(15)
F12 P2 F10A 65.4(15)
F12A P2 F10A 90.0(14)
F9 P2 F10A 155.4(16)
F7 P2 F10A 92.7(9)
F8 P2 F10A 87.9(9)
F11 P2 F10A 113.7(17)
C81 O2 C79 118.9(7)
C1 N1 C5 117.2(4)
C1 N1 Ru1 127.3(3)
C5 N1 Ru1 115.5(3)
C10 N2 C6 117.7(4)
C10 N2 Ru1 125.9(3)
C6 N2 Ru1 116.4(3)
C23 N3 C27 117.9(4)
C23 N3 Ru1 126.7(3)
C27 N3 Ru1 115.3(3)
C32 N4 C28 117.8(4)
C32 N4 Ru1 126.3(3)
C28 N4 Ru1 115.9(3)
C33 N5 C37 118.0(4)
C33 N5 Ru1 125.4(3)
C37 N5 Ru1 115.3(3)
C42 N6 C38 117.9(4)
C42 N6 Ru1 126.5(3)
C38 N6 Ru1 115.5(3)
C52 B1 C14 119.5(4)
C52 B1 C43 123.2(5)
C14 B1 C43 117.1(4)
C69 B2 C61 120.4(5)
C69 B2 C20 121.5(5)
C61 B2 C20 118.0(5)
N1 C1 C2 123.7(4)
C1 C2 C3 117.9(4)
C1 C2 C11 121.0(4)
C3 C2 C11 121.1(4)
C4 C3 C2 119.5(5)
C3 C4 C5 120.1(5)
N1 C5 C4 121.7(4)
N1 C5 C6 115.1(4)
C4 C5 C6 123.2(4)
N2 C6 C7 121.6(4)
N2 C6 C5 113.9(4)
C7 C6 C5 124.4(5)
C6 C7 C8 120.4(5)
C7 C8 C9 119.2(5)
C8 C9 C10 117.8(4)
C8 C9 C17 123.0(4)
C10 C9 C17 119.2(4)
N2 C10 C9 123.2(5)
C16 C11 C12 119.6(4)
C16 C11 C2 122.0(4)
C12 C11 C2 118.4(4)
C13 C12 C11 119.2(4)
C14 C13 C12 122.1(5)
C13 C14 C15 116.8(4)
C13 C14 B1 121.7(4)
C15 C14 B1 121.5(4)
C16 C15 C14 122.4(5)
C11 C16 C15 119.8(5)
C22 C17 C18 118.0(5)
C22 C17 C9 122.0(4)
C18 C17 C9 119.9(5)
C19 C18 C17 121.0(5)
C18 C19 C20 121.8(5)
C19 C20 C21 116.4(5)
C19 C20 B2 121.2(5)
C21 C20 B2 122.4(5)
C22 C21 C20 121.1(5)
C17 C22 C21 121.6(5)
N3 C23 C24 123.4(5)
C25 C24 C23 119.1(6)
C24 C25 C26 119.6(5)
C25 C26 C27 119.3(5)
N3 C27 C26 120.7(5)
N3 C27 C28 115.3(4)
C26 C27 C28 124.0(5)
N4 C28 C29 121.8(5)
N4 C28 C27 114.9(4)
C29 C28 C27 123.2(5)
C30 C29 C28 119.5(5)
C29 C30 C31 118.7(5)
C32 C31 C30 119.2(5)
N4 C32 C31 122.9(5)
N5 C33 C34 122.5(5)
C35 C34 C33 119.3(5)
C34 C35 C36 119.5(6)
C35 C36 C37 119.8(5)
N5 C37 C36 121.0(5)
N5 C37 C38 114.8(4)
C36 C37 C38 124.1(5)
N6 C38 C39 120.6(5)
N6 C38 C37 114.6(4)
C39 C38 C37 124.8(5)
C40 C39 C38 119.9(5)
C41 C40 C39 119.3(5)
C40 C41 C42 119.2(5)
N6 C42 C41 123.0(5)
C48 C43 C44 118.8(4)
C48 C43 B1 121.1(4)
C44 C43 B1 119.9(5)
C45 C44 C43 118.8(5)
C45 C44 C49 118.2(5)
C43 C44 C49 123.0(5)
C46 C45 C44 121.9(5)
C47 C46 C45 118.3(5)
C47 C46 C50 122.0(5)
C45 C46 C50 119.7(5)
C46 C47 C48 122.0(5)
C47 C48 C43 120.1(5)
C47 C48 C51 117.8(5)
C43 C48 C51 122.1(5)
C57 C52 C53 116.4(5)
C57 C52 B1 124.0(5)
C53 C52 B1 119.5(5)
C54 C53 C52 121.8(5)
C54 C53 C58 115.9(5)
C52 C53 C58 122.2(5)
C55 C54 C53 121.2(6)
C54 C55 C56 118.8(6)
C54 C55 C59 118.6(6)
C56 C55 C59 122.5(6)
C55 C56 C57 121.5(6)
C56 C57 C52 120.2(5)
C56 C57 C60 119.1(5)
C52 C57 C60 120.5(5)
C62 C61 C66 118.2(5)
C62 C61 B2 120.7(5)
C66 C61 B2 121.1(5)
C63 C62 C61 119.9(5)
C63 C62 C70 117.8(5)
C61 C62 C70 122.4(5)
C64 C63 C62 121.8(5)
C63 C64 C65 118.7(5)
C63 C64 C68 120.7(6)
C65 C64 C68 120.5(6)
C64 C65 C66 121.3(5)
C65 C66 C61 119.9(5)
C65 C66 C67 117.3(5)
C61 C66 C67 122.8(5)
C75 C69 C71 117.1(5)
C75 C69 B2 121.4(5)
C71 C69 B2 121.4(5)
C72 C71 C69 119.6(5)
C72 C71 C76 117.7(5)
C69 C71 C76 122.6(5)
C73 C72 C71 122.1(5)
C72 C73 C74 118.2(6)
C72 C73 C77 120.9(6)
C74 C73 C77 120.9(7)
C75 C74 C73 122.2(6)
C74 C75 C69 120.7(5)
C74 C75 C78 116.2(5)
C69 C75 C78 122.9(5)
C80 C79 O2 107.9(8)
O1 C81 O2 124.2(8)
O1 C81 C82 123.7(7)
O2 C81 C82 112.0(7)

loop_
_geom_bond_atom_site_label_1
_geom_bond_atom_site_label_2
_geom_bond_distance
Ru1 N6 2.048(4)
Ru1 N1 2.050(4)
Ru1 N5 2.055(4)
Ru1 N2 2.056(4)
Ru1 N4 2.066(4)
Ru1 N3 2.070(4)
P1 F2 1.507(4)
P1 F5 1.535(4)
P1 F6 1.555(4)
P1 F1 1.573(4)
P1 F3 1.580(5)
P1 F4 1.582(4)
P2 F11A 1.48(2)
P2 F10 1.512(12)
P2 F9A 1.52(2)
P2 F12 1.530(13)
P2 F12A 1.56(2)
P2 F9 1.563(10)
P2 F7 1.589(4)
P2 F8 1.596(4)
P2 F11 1.599(14)
P2 F10A 1.63(2)
O1 C81 1.190(8)
O2 C81 1.291(8)
O2 C79 1.491(9)
N1 C1 1.350(5)
N1 C5 1.369(6)
N2 C10 1.357(6)
N2 C6 1.359(6)
N3 C23 1.334(6)
N3 C27 1.364(6)
N4 C32 1.340(6)
N4 C28 1.359(6)
N5 C33 1.353(6)
N5 C37 1.357(6)
N6 C42 1.339(6)
N6 C38 1.367(6)
B1 C52 1.564(8)
B1 C14 1.570(7)
B1 C43 1.582(7)
B2 C69 1.572(8)
B2 C61 1.579(8)
B2 C20 1.579(8)
C1 C2 1.389(6)
C2 C3 1.391(7)
C2 C11 1.500(6)
C3 C4 1.368(7)
C4 C5 1.388(6)
C5 C6 1.479(6)
C6 C7 1.376(7)
C7 C8 1.380(7)
C8 C9 1.386(7)
C9 C10 1.396(6)
C9 C17 1.497(6)
C11 C16 1.370(6)
C11 C12 1.404(6)
C12 C13 1.388(6)
C13 C14 1.379(6)
C14 C15 1.397(6)
C15 C16 1.378(6)
C17 C22 1.367(7)
C17 C18 1.385(7)
C18 C19 1.370(7)
C19 C20 1.387(7)
C20 C21 1.407(7)
C21 C22 1.372(7)
C23 C24 1.367(7)
C24 C25 1.348(8)
C25 C26 1.381(8)
C26 C27 1.385(7)
C27 C28 1.462(7)
C28 C29 1.385(7)
C29 C30 1.376(8)
C30 C31 1.381(7)
C31 C32 1.379(7)
C33 C34 1.369(7)
C34 C35 1.362(8)
C35 C36 1.367(8)
C36 C37 1.385(7)
C37 C38 1.469(7)
C38 C39 1.385(7)
C39 C40 1.368(8)
C40 C41 1.360(8)
C41 C42 1.371(7)
C43 C48 1.407(7)
C43 C44 1.412(7)
C44 C45 1.405(7)
C44 C49 1.486(7)
C45 C46 1.394(7)
C46 C47 1.366(7)
C46 C50 1.512(7)
C47 C48 1.392(7)
C48 C51 1.492(7)
C52 C57 1.402(7)
C52 C53 1.425(7)
C53 C54 1.376(8)
C53 C58 1.492(8)
C54 C55 1.356(8)
C55 C56 1.388(8)
C55 C59 1.534(8)
C56 C57 1.399(7)
C57 C60 1.512(8)
C61 C62 1.405(7)
C61 C66 1.412(7)
C62 C63 1.392(7)
C62 C70 1.520(8)
C63 C64 1.371(8)
C64 C65 1.385(8)
C64 C68 1.514(7)
C65 C66 1.389(7)
C66 C67 1.517(7)
C69 C75 1.417(7)
C69 C71 1.422(7)
C71 C72 1.411(8)
C71 C76 1.500(8)
C72 C73 1.366(8)
C73 C74 1.383(8)
C73 C77 1.525(8)
C74 C75 1.380(7)
C75 C78 1.521(7)
C79 C80 1.426(11)
C81 C82 1.508(10)
